data_4100956
loop_
_publ_author_name
'Li, Lei'
'Narducci Sarjeant, Amy A.'
'Vance, Michael A.'
'Zakharov, Lev. N.'
'Rheingold, Arnold L.'
'Solomon, Edward I.'
'Karlin, Kenneth D.'

_journal_name_full 'Journal of the American Chemical Society'
_journal_year 2005
_chemical_formula_moiety 'C8 H4 F3 N O4 S'
_chemical_formula_sum 'C8 H4 F3 N O4 S'
_chemical_formula_weight 267.18
_space_group_IT_number 14
_symmetry_cell_setting monoclinic
_symmetry_space_group_name_Hall '-P 2yn'
_symmetry_space_group_name_H-M 'P 1 21/n 1'
_cell_angle_alpha 90.00
_cell_angle_beta 110.067(4)
_cell_angle_gamma 90.00
_cell_formula_units_Z 4
_cell_length_a 8.298(2)
_cell_length_b 14.819(4)
_cell_length_c 8.293(2)
_cell_measurement_temperature 118
_cell_volume 957.8(4)
_diffrn_ambient_temperature 118
_exptl_crystal_density_diffrn 1.853
_cod_original_sg_symbol_H-M 'P 21/n'
_cod_database_code 4100956

loop_
_symmetry_equiv_pos_as_xyz
'x, y, z'
'-x+1/2, y+1/2, -z+1/2'
'-x, -y, -z'
'x-1/2, -y-1/2, z-1/2'

loop_
_atom_site_label
_atom_site_type_symbol
_atom_site_fract_x
_atom_site_fract_y
_atom_site_fract_z
_atom_site_U_iso_or_equiv
_atom_site_adp_type
_atom_site_occupancy
_atom_site_symmetry_multiplicity
_atom_site_calc_flag
_atom_site_refinement_flags
_atom_site_disorder_assembly
_atom_site_disorder_group
S1 S 0.41933(6) 0.37171(4) 0.39822(7) 0.01695(18) Uani 1 1 d . . .
F1 F 0.06396(15) 0.16616(8) 0.43030(16) 0.0237(3) Uani 1 1 d . . .
F2 F -0.03280(15) 0.28224(8) 0.52452(15) 0.0240(3) Uani 1 1 d . . .
F3 F -0.16283(15) 0.23405(8) 0.26676(15) 0.0216(3) Uani 1 1 d . . .
O1 O 0.31736(17) 0.43416(10) 0.24310(17) 0.0167(4) Uani 1 1 d . . .
O2 O 0.44152(18) 0.41308(10) 0.55849(17) 0.0208(4) Uani 1 1 d . . .
O3 O 0.55799(19) 0.33615(11) 0.3560(2) 0.0250(4) Uani 1 1 d . . .
O4 O 0.17338(18) 0.26400(10) 0.20917(18) 0.0204(4) Uani 1 1 d . . .
N1 N 0.2811(2) 0.28534(11) 0.3908(2) 0.0175(4) Uani 1 1 d . . .
C1 C 0.1548(3) 0.46540(14) 0.2412(3) 0.0159(5) Uani 1 1 d . . .
C2 C 0.0437(3) 0.40461(14) 0.2773(2) 0.0157(5) Uani 1 1 d . . .
C3 C -0.1178(3) 0.43684(15) 0.2679(3) 0.0201(5) Uani 1 1 d . . .
H3 H -0.1948 0.3987 0.2934 0.024 Uiso 1 1 calc R . .
C4 C -0.1630(3) 0.52539(15) 0.2209(3) 0.0237(5) Uani 1 1 d . . .
H4 H -0.2712 0.5462 0.2129 0.028 Uiso 1 1 calc R . .
C5 C -0.0484(3) 0.58342(15) 0.1856(3) 0.0211(5) Uani 1 1 d . . .
H5 H -0.0805 0.6427 0.1534 0.025 Uiso 1 1 calc R . .
C6 C 0.1136(3) 0.55384(15) 0.1978(3) 0.0189(5) Uani 1 1 d . . .
H6 H 0.1922 0.5928 0.1771 0.023 Uiso 1 1 calc R . .
C7 C 0.1008(3) 0.30947(14) 0.3201(3) 0.0162(5) Uani 1 1 d . . .
C8 C -0.0089(3) 0.24675(14) 0.3872(3) 0.0179(5) Uani 1 1 d . . .

loop_
_atom_site_aniso_label
_atom_site_aniso_U_11
_atom_site_aniso_U_22
_atom_site_aniso_U_33
_atom_site_aniso_U_23
_atom_site_aniso_U_13
_atom_site_aniso_U_12
S1 0.0138(3) 0.0182(3) 0.0191(3) 0.0007(2) 0.0059(2) -0.0015(2)
F1 0.0252(7) 0.0160(7) 0.0315(8) 0.0039(6) 0.0118(6) -0.0007(6)
F2 0.0305(8) 0.0263(7) 0.0193(7) -0.0034(6) 0.0136(6) -0.0042(6)
F3 0.0168(7) 0.0240(7) 0.0233(7) -0.0032(5) 0.0061(5) -0.0063(5)
O1 0.0143(8) 0.0206(9) 0.0164(8) 0.0017(6) 0.0066(6) -0.0008(6)
O2 0.0219(8) 0.0211(8) 0.0179(8) -0.0016(7) 0.0050(6) -0.0046(7)
O3 0.0163(8) 0.0291(10) 0.0329(9) 0.0014(7) 0.0125(7) 0.0029(7)
O4 0.0195(8) 0.0221(9) 0.0199(8) -0.0063(7) 0.0072(6) -0.0017(7)
N1 0.0161(10) 0.0187(10) 0.0174(10) -0.0018(8) 0.0053(8) -0.0014(8)
C1 0.0144(11) 0.0194(12) 0.0130(10) -0.0018(9) 0.0035(8) 0.0000(9)
C2 0.0158(11) 0.0159(11) 0.0142(11) -0.0010(9) 0.0036(9) -0.0013(9)
C3 0.0180(12) 0.0231(13) 0.0206(12) -0.0018(9) 0.0081(9) -0.0018(9)
C4 0.0214(12) 0.0255(14) 0.0245(13) -0.0027(10) 0.0083(10) 0.0062(10)
C5 0.0285(13) 0.0155(12) 0.0170(12) -0.0006(9) 0.0050(10) 0.0046(10)
C6 0.0248(12) 0.0177(12) 0.0143(11) -0.0022(9) 0.0067(9) -0.0043(9)
C7 0.0133(11) 0.0201(12) 0.0158(11) -0.0020(9) 0.0057(9) -0.0002(9)
C8 0.0188(12) 0.0168(12) 0.0176(12) -0.0017(9) 0.0054(9) -0.0016(9)

loop_
_geom_bond_atom_site_label_1
_geom_bond_atom_site_label_2
_geom_bond_distance
_geom_bond_site_symmetry_2
_geom_bond_publ_flag
S1 O3 1.4144(16) . ?
S1 O2 1.4172(15) . ?
S1 O1 1.5749(15) . ?
S1 N1 1.7055(18) . ?
F1 C8 1.331(2) . ?
F2 C8 1.330(2) . ?
F3 C8 1.338(2) . ?
O1 C1 1.421(2) . ?
O4 C7 1.430(2) . ?
O4 N1 1.498(2) . ?
N1 C7 1.452(3) . ?
C1 C6 1.371(3) . ?
C1 C2 1.393(3) . ?
C2 C3 1.399(3) . ?
C2 C7 1.491(3) . ?
C3 C4 1.384(3) . ?
C3 H3 0.9300 . ?
C4 C5 1.386(3) . ?
C4 H4 0.9300 . ?
C5 C6 1.384(3) . ?
C5 H5 0.9300 . ?
C6 H6 0.9300 . ?
C7 C8 1.532(3) . ?
